data_1510242
loop_
_publ_author_name
'Auffermann, G.'
'Prots', Yu.'
'Kniep, R.'

_publ_section_title
;
 Ternaere Erdalkalimetall-Gold-Nitride
;
_journal_name_full 'Zeitschrift fuer Anorganische und Allgemeine Chemie'
_journal_page_first 2205
_journal_page_last 2205
_journal_volume 628
_journal_year 2002
_chemical_formula_sum 'Au N Sr2'
_chemical_name_systematic 'Sr2 Au N'
_space_group_IT_number 63
_symmetry_space_group_name_Hall '-C 2c 2'
_symmetry_space_group_name_H-M 'C m c m'
_cell_angle_alpha 90
_cell_angle_beta 90
_cell_angle_gamma 90
_cell_formula_units_Z 4
_cell_length_a 3.79
_cell_length_b 19.005
_cell_length_c 5.244
_cell_volume 377.720
_citation_journal_id_ASTM ZAACAB
_cod_data_source_file gold_302.cif
_cod_data_source_block Au1N1Sr2
_cod_original_cell_volume 377.7198
_cod_original_formula_sum 'Au1 N1 Sr2'
_cod_database_code 1510242

loop_
_symmetry_equiv_pos_as_xyz
x,y,z
-x,-y,z+1/2
x,-y,-z
-x,y,-z+1/2
-x,-y,-z
x,y,-z-1/2
-x,y,z
x,-y,z-1/2
x+1/2,y+1/2,z
-x+1/2,-y+1/2,z+1/2
x+1/2,-y+1/2,-z
-x+1/2,y+1/2,-z+1/2
-x+1/2,-y+1/2,-z
x+1/2,y+1/2,-z-1/2
-x+1/2,y+1/2,z
x+1/2,-y+1/2,z-1/2

loop_
_atom_site_label
_atom_site_type_symbol
_atom_site_fract_x
_atom_site_fract_y
_atom_site_fract_z
_atom_site_occupancy
_atom_site_U_iso_or_equiv
Au1 Au 0 0.041 0.25 1 0.0
N1 N 0 0.8 0.25 1 0.0
Sr2 Sr 0 0.215 0.25 1 0.0
Sr1 Sr 0 0.401 0.25 1 0.0
